data_7156795
loop_
_publ_author_name
'Hori, Hiroto'
'Arai, Shigeru'
'Nishida, Atsushi'

_publ_section_title
;
 Cobalt-catalyzed cyclization with the introduction of cyano, acyl and
 aminoalkyl groups.
;
_journal_issue 19
_journal_name_full 'Organic &amp; biomolecular chemistry'
_journal_page_first 4783
_journal_page_last 4788
_journal_paper_doi 10.1039/c9ob00637k
_journal_volume 17
_journal_year 2019
_chemical_formula_moiety 'C9 H13 N3 O5 S'
_chemical_formula_sum 'C9 H13 N3 O5 S'
_chemical_formula_weight 275.28
_space_group_crystal_system monoclinic
_space_group_IT_number 14
_space_group_name_Hall '-P 2yn'
_space_group_name_H-M_alt 'P 1 21/n 1'
_symmetry_space_group_name_Hall '-P 2yn'
_symmetry_space_group_name_H-M 'P 1 21/n 1'
_atom_sites_solution_hydrogens geom
_atom_sites_solution_primary direct
_atom_sites_solution_secondary difmap
_audit_update_record
;
2019-02-12 deposited with the CCDC.    2019-04-18 downloaded from the CCDC.
;
_cell_angle_alpha 90.0000
_cell_angle_beta 103.6932(10)
_cell_angle_gamma 90.0000
_cell_formula_units_Z 6
_cell_length_a 12.2020(2)
_cell_length_b 9.01705(16)
_cell_length_c 16.4287(3)
_cell_measurement_reflns_used 6560
_cell_measurement_temperature 93
_cell_measurement_theta_max 68.19
_cell_measurement_theta_min 3.73
_cell_volume 1756.21(5)
_computing_cell_refinement 'RAPID AUTO'
_computing_data_collection 'RAPID AUTO (Rigaku, ????)'
_computing_data_reduction 'RAPID AUTO'
_computing_molecular_graphics 'CrystalStructure 4.2.2'
_computing_publication_material 'CrystalStructure 4.2.2 (Rigaku, 2016)'
_computing_structure_refinement 'SHELXL97 (Sheldrick, 2008)'
_computing_structure_solution 'Superflip (Palatinus, et al., 2007)'
_diffrn_ambient_temperature 93
_diffrn_detector_area_resol_mean 10.000
_diffrn_measured_fraction_theta_full 0.989
_diffrn_measured_fraction_theta_max 0.989
_diffrn_measurement_device_type 'Rigaku R-AXIS RAPID'
_diffrn_measurement_method \w
_diffrn_radiation_type 'Cu K\a'
_diffrn_radiation_wavelength 1.54187
_diffrn_reflns_av_R_equivalents 0.0384
_diffrn_reflns_Laue_measured_fraction_full 0.000
_diffrn_reflns_Laue_measured_fraction_max 0.000
_diffrn_reflns_limit_h_max 14
_diffrn_reflns_limit_h_min -14
_diffrn_reflns_limit_k_max 10
_diffrn_reflns_limit_k_min -10
_diffrn_reflns_limit_l_max 19
_diffrn_reflns_limit_l_min -19
_diffrn_reflns_number 18227
_diffrn_reflns_point_group_measured_fraction_full 0.000
_diffrn_reflns_point_group_measured_fraction_max 0.000
_diffrn_reflns_theta_full 68.220
_diffrn_reflns_theta_max 68.220
_diffrn_reflns_theta_min 4.085
_diffrn_standards_number 0
_exptl_absorpt_coefficient_mu 2.676
_exptl_absorpt_correction_T_max 0.448
_exptl_absorpt_correction_T_min 0.397
_exptl_absorpt_correction_type multi-scan
_exptl_absorpt_process_details 'ABSCOR (Rigaku, 1995)'
_exptl_crystal_colour colorless
_exptl_crystal_density_diffrn 1.562
_exptl_crystal_density_method 'not measured'
_exptl_crystal_description block
_exptl_crystal_F_000 864.00
_exptl_crystal_recrystallization_method 'Re-crystallisation from solvent'
_exptl_crystal_size_max 0.300
_exptl_crystal_size_mid 0.300
_exptl_crystal_size_min 0.300
_refine_diff_density_max 0.42
_refine_diff_density_min -0.41
_refine_ls_extinction_method none
_refine_ls_goodness_of_fit_ref 1.049
_refine_ls_hydrogen_treatment constr
_refine_ls_number_parameters 226
_refine_ls_number_reflns 3189
_refine_ls_number_restraints 0
_refine_ls_R_factor_all 0.0465
_refine_ls_R_factor_gt 0.0403
_refine_ls_shift/su_max 0.000
_refine_ls_structure_factor_coef Fsqd
_refine_ls_weighting_details 'w = 1/[\s^2^(Fo^2^)+(0.0544P)^2^+0.8686P] where P=(Fo^2^+2Fc^2^)/3'
_refine_ls_weighting_scheme calc
_refine_ls_wR_factor_gt 0.0999
_refine_ls_wR_factor_ref 0.1029
_reflns_number_gt 2809
_reflns_number_total 3189
_reflns_threshold_expression F^2^>2.0\s(F^2^)
_cod_data_source_file c9ob00637k2.cif
_cod_data_source_block 161014hori
_cod_depositor_comments 'Adding full bibliography for 7156792--7156796.cif.'
_cod_original_cell_volume 1756.21(6)
_cod_database_code 7156795

loop_
_space_group_symop_id
_space_group_symop_operation_xyz
1 +X,+Y,+Z
2 1/2-X,1/2+Y,1/2-Z
3 -X,-Y,-Z
4 -1/2+X,-1/2-Y,-1/2+Z

loop_
_atom_site_label
_atom_site_type_symbol
_atom_site_fract_x
_atom_site_fract_y
_atom_site_fract_z
_atom_site_U_iso_or_equiv
_atom_site_adp_type
_atom_site_occupancy
_atom_site_symmetry_multiplicity
_atom_site_calc_flag
_atom_site_refinement_flags
S1 S 0.08397(4) 0.70415(4) 0.39733(3) 0.02080(14) Uani 1 1 d .
O2 O 0.07390(11) 0.66326(14) 0.47918(8) 0.0253(3) Uani 1 1 d .
O3 O 0.49753(10) 0.43434(14) 0.38855(8) 0.0261(3) Uani 1 1 d .
O4 O 0.11208(11) 0.85412(14) 0.38116(9) 0.0284(3) Uani 1 1 d .
N8 N 0.18507(12) 0.60102(16) 0.37530(9) 0.0207(3) Uani 1 1 d .
C5 C -0.12717(15) 0.57905(19) 0.34807(11) 0.0225(4) Uani 1 1 d .
H5 H -0.1182 0.5471 0.4044 0.027 Uiso 1 1 calc R
C6 C 0.12535(15) 0.36218(19) 0.42629(10) 0.0211(4) Uani 1 1 d .
H6 H 0.0544 0.4027 0.4290 0.025 Uiso 1 1 calc R
C7 C 0.20500(14) 0.45088(19) 0.40065(10) 0.0188(4) Uani 1 1 d .
C10 C 0.40165(14) 0.48207(19) 0.37842(10) 0.0193(4) Uani 1 1 d .
C11 C 0.31026(14) 0.39005(19) 0.39833(10) 0.0188(4) Uani 1 1 d .
C12 C 0.33189(15) 0.2406(2) 0.41902(11) 0.0219(4) Uani 1 1 d .
H12 H 0.4023 0.1987 0.4161 0.026 Uiso 1 1 calc R
C13 C -0.05523(16) 0.70548(19) 0.24156(12) 0.0235(4) Uani 1 1 d .
H13 H 0.0028 0.7604 0.2257 0.028 Uiso 1 1 calc R
C14 C 0.43518(16) 0.6825(2) 0.27834(11) 0.0248(4) Uani 1 1 d .
H14A H 0.4695 0.5939 0.2588 0.030 Uiso 1 1 calc R
H14B H 0.3823 0.7284 0.2298 0.030 Uiso 1 1 calc R
C15 C -0.15321(15) 0.6719(2) 0.18308(12) 0.0249(4) Uani 1 1 d .
H15 H -0.1619 0.7035 0.1267 0.030 Uiso 1 1 calc R
C16 C 0.14983(16) 0.21561(19) 0.44771(11) 0.0231(4) Uani 1 1 d .
H16 H 0.0955 0.1564 0.4656 0.028 Uiso 1 1 calc R
C17 C 0.24546(14) 0.6522(2) 0.31252(11) 0.0208(4) Uani 1 1 d .
H17A H 0.2254 0.7568 0.2976 0.025 Uiso 1 1 calc R
H17B H 0.2223 0.5916 0.2611 0.025 Uiso 1 1 calc R
C18 C -0.22525(15) 0.5476(2) 0.28834(11) 0.0247(4) Uani 1 1 d .
H18 H -0.2839 0.4943 0.3044 0.030 Uiso 1 1 calc R
C19 C -0.23994(15) 0.5924(2) 0.20521(11) 0.0245(4) Uani 1 1 d .
C20 C 0.37264(14) 0.63916(19) 0.34721(10) 0.0192(4) Uani 1 1 d .
C21 C -0.04189(14) 0.65831(19) 0.32419(11) 0.0206(4) Uani 1 1 d .
C22 C 0.41635(15) 0.7513(2) 0.41987(11) 0.0233(4) Uani 1 1 d .
H22A H 0.3532 0.7898 0.4420 0.028 Uiso 1 1 calc R
H22B H 0.4721 0.7036 0.4661 0.028 Uiso 1 1 calc R
C23 C 0.47124(16) 0.8760(2) 0.38028(12) 0.0285(4) Uani 1 1 d .
H23A H 0.4141 0.9475 0.3504 0.034 Uiso 1 1 calc R
H23B H 0.5282 0.9297 0.4231 0.034 Uiso 1 1 calc R
C24 C -0.34594(17) 0.5547(3) 0.14062(13) 0.0367(5) Uani 1 1 d .
H24A H -0.4060 0.5300 0.1687 0.044 Uiso 1 1 calc R
H24B H -0.3318 0.4696 0.1075 0.044 Uiso 1 1 calc R
H24C H -0.3691 0.6401 0.1036 0.044 Uiso 1 1 calc R
C25 C 0.52618(17) 0.7929(2) 0.31953(13) 0.0310(5) Uani 1 1 d .
H25A H 0.5956 0.7413 0.3496 0.037 Uiso 1 1 calc R
H25B H 0.5450 0.8611 0.2776 0.037 Uiso 1 1 calc R
C26 C 0.25276(16) 0.1531(2) 0.44353(11) 0.0239(4) Uani 1 1 d .
H26 H 0.2682 0.0517 0.4574 0.029 Uiso 1 1 calc R

loop_
_atom_site_aniso_label
_atom_site_aniso_U_11
_atom_site_aniso_U_22
_atom_site_aniso_U_33
_atom_site_aniso_U_23
_atom_site_aniso_U_13
_atom_site_aniso_U_12
S1 0.0196(2) 0.0179(2) 0.0253(2) -0.00240(16) 0.00625(18) -0.00081(16)
O2 0.0254(7) 0.0283(7) 0.0228(7) -0.0055(5) 0.0070(5) -0.0014(5)
O3 0.0218(7) 0.0267(7) 0.0310(7) -0.0001(5) 0.0084(5) 0.0023(5)
O4 0.0250(7) 0.0190(7) 0.0411(8) -0.0017(6) 0.0077(6) -0.0026(5)
N8 0.0203(7) 0.0198(7) 0.0240(8) 0.0031(6) 0.0092(6) 0.0004(6)
C5 0.0236(9) 0.0218(9) 0.0232(9) 0.0002(7) 0.0079(7) 0.0004(7)
C6 0.0222(9) 0.0236(9) 0.0174(9) -0.0013(7) 0.0046(7) -0.0016(7)
C7 0.0227(9) 0.0192(8) 0.0141(8) -0.0022(6) 0.0033(7) -0.0012(7)
C10 0.0218(9) 0.0221(9) 0.0141(8) -0.0043(6) 0.0044(7) -0.0012(7)
C11 0.0213(9) 0.0203(9) 0.0139(8) -0.0027(6) 0.0024(7) -0.0011(7)
C12 0.0218(9) 0.0223(9) 0.0194(8) -0.0031(7) 0.0006(7) 0.0011(7)
C13 0.0229(9) 0.0207(9) 0.0283(10) 0.0036(7) 0.0092(8) 0.0014(7)
C14 0.0273(10) 0.0275(10) 0.0224(9) 0.0033(7) 0.0116(8) -0.0011(7)
C15 0.0281(10) 0.0239(9) 0.0236(9) 0.0037(7) 0.0078(8) 0.0039(7)
C16 0.0276(10) 0.0227(9) 0.0184(9) 0.0010(7) 0.0042(7) -0.0072(7)
C17 0.0213(9) 0.0228(9) 0.0181(9) 0.0030(7) 0.0046(7) -0.0017(7)
C18 0.0225(9) 0.0242(9) 0.0292(10) 0.0002(7) 0.0096(8) -0.0023(7)
C19 0.0233(9) 0.0227(9) 0.0272(10) -0.0004(7) 0.0055(8) 0.0032(7)
C20 0.0198(9) 0.0216(9) 0.0172(8) -0.0003(7) 0.0065(7) -0.0016(7)
C21 0.0190(9) 0.0177(8) 0.0252(9) -0.0014(7) 0.0056(7) 0.0018(7)
C22 0.0252(9) 0.0220(9) 0.0215(9) -0.0031(7) 0.0029(7) -0.0020(7)
C23 0.0293(10) 0.0213(9) 0.0332(11) 0.0002(8) 0.0041(9) -0.0025(8)
C24 0.0294(11) 0.0485(13) 0.0297(11) 0.0026(9) 0.0019(9) -0.0046(9)
C25 0.0275(10) 0.0302(11) 0.0384(11) 0.0032(8) 0.0138(9) -0.0059(8)
C26 0.0292(10) 0.0172(8) 0.0227(9) 0.0004(7) 0.0009(8) -0.0022(7)

loop_
_atom_type_symbol
_atom_type_description
_atom_type_scat_dispersion_real
_atom_type_scat_dispersion_imag
_atom_type_scat_source
C C 0.0181 0.0091
;
International Tables for Crystallography
(Vol. C, Tables 4.2.6.8 and 6.1.1.4)
;
H H 0.0000 0.0000
;
International Tables for Crystallography
(Vol. C, Table 6.1.1.4)
;
O O 0.0492 0.0322
;
International Tables for Crystallography
(Vol. C, Tables 4.2.6.8 and 6.1.1.4)
;
N N 0.0311 0.0180
;
International Tables for Crystallography
(Vol. C, Tables 4.2.6.8 and 6.1.1.4)
;
S S 0.3331 0.5567
;
International Tables for Crystallography
(Vol. C, Tables 4.2.6.8 and 6.1.1.4)
;

loop_
_geom_angle_atom_site_label_1
_geom_angle_atom_site_label_2
_geom_angle_atom_site_label_3
_geom_angle
O2 S1 O4 119.70(8)
O2 S1 N8 107.23(7)
O4 S1 N8 105.44(7)
O2 S1 C21 109.06(8)
O4 S1 C21 107.63(8)
N8 S1 C21 107.11(8)
C7 N8 C17 115.07(13)
C7 N8 S1 123.86(11)
C17 N8 S1 119.94(11)
C18 C5 C21 118.89(16)
C18 C5 H5 120.6
C21 C5 H5 120.6
C16 C6 C7 119.99(16)
C16 C6 H6 120.0
C7 C6 H6 120.0
C6 C7 C11 119.33(16)
C6 C7 N8 123.40(15)
C11 C7 N8 117.27(15)
O3 C10 C11 121.18(16)
O3 C10 C20 120.93(15)
C11 C10 C20 117.87(14)
C12 C11 C7 119.35(15)
C12 C11 C10 118.85(15)
C7 C11 C10 121.73(15)
C26 C12 C11 121.14(16)
C26 C12 H12 119.4
C11 C12 H12 119.4
C15 C13 C21 119.57(16)
C15 C13 H13 120.2
C21 C13 H13 120.2
C25 C14 C20 105.78(15)
C25 C14 H14A 110.6
C20 C14 H14A 110.6
C25 C14 H14B 110.6
C20 C14 H14B 110.6
H14A C14 H14B 108.7
C13 C15 C19 121.15(17)
C13 C15 H15 119.4
C19 C15 H15 119.4
C6 C16 C26 121.15(16)
C6 C16 H16 119.4
C26 C16 H16 119.4
N8 C17 C20 110.27(14)
N8 C17 H17A 109.6
C20 C17 H17A 109.6
N8 C17 H17B 109.6
C20 C17 H17B 109.6
H17A C17 H17B 108.1
C5 C18 C19 121.58(16)
C5 C18 H18 119.2
C19 C18 H18 119.2
C18 C19 C15 118.31(17)
C18 C19 C24 121.01(16)
C15 C19 C24 120.69(17)
C10 C20 C17 109.46(14)
C10 C20 C14 111.35(14)
C17 C20 C14 109.83(14)
C10 C20 C22 109.63(14)
C17 C20 C22 111.68(14)
C14 C20 C22 104.84(14)
C5 C21 C13 120.51(17)
C5 C21 S1 121.15(14)
C13 C21 S1 118.34(13)
C23 C22 C20 104.84(14)
C23 C22 H22A 110.8
C20 C22 H22A 110.8
C23 C22 H22B 110.8
C20 C22 H22B 110.8
H22A C22 H22B 108.9
C25 C23 C22 102.78(14)
C25 C23 H23A 111.2
C22 C23 H23A 111.2
C25 C23 H23B 111.2
C22 C23 H23B 111.2
H23A C23 H23B 109.1
C19 C24 H24A 109.5
C19 C24 H24B 109.5
H24A C24 H24B 109.5
C19 C24 H24C 109.5
H24A C24 H24C 109.5
H24B C24 H24C 109.5
C23 C25 C14 102.98(15)
C23 C25 H25A 111.2
C14 C25 H25A 111.2
C23 C25 H25B 111.2
C14 C25 H25B 111.2
H25A C25 H25B 109.1
C12 C26 C16 119.00(16)
C12 C26 H26 120.5
C16 C26 H26 120.5

loop_
_geom_bond_atom_site_label_1
_geom_bond_atom_site_label_2
_geom_bond_distance
S1 O2 1.4273(13)
S1 O4 1.4353(13)
S1 N8 1.6520(14)
S1 C21 1.7606(18)
O3 C10 1.220(2)
N8 C7 1.420(2)
N8 C17 1.476(2)
C5 C18 1.386(3)
C5 C21 1.393(2)
C5 H5 0.9500
C6 C16 1.382(2)
C6 C7 1.398(2)
C6 H6 0.9500
C7 C11 1.405(2)
C10 C11 1.487(2)
C10 C20 1.519(2)
C11 C12 1.399(2)
C12 C26 1.379(2)
C12 H12 0.9500
C13 C15 1.378(3)
C13 C21 1.395(2)
C13 H13 0.9500
C14 C25 1.526(3)
C14 C20 1.557(2)
C14 H14A 0.9900
C14 H14B 0.9900
C15 C19 1.396(2)
C15 H15 0.9500
C16 C26 1.393(3)
C16 H16 0.9500
C17 C20 1.526(2)
C17 H17A 0.9900
C17 H17B 0.9900
C18 C19 1.394(3)
C18 H18 0.9500
C19 C24 1.505(3)
C20 C22 1.559(2)
C22 C23 1.531(2)
C22 H22A 0.9900
C22 H22B 0.9900
C23 C25 1.524(3)
C23 H23A 0.9900
C23 H23B 0.9900
C24 H24A 0.9800
C24 H24B 0.9800
C24 H24C 0.9800
C25 H25A 0.9900
C25 H25B 0.9900
C26 H26 0.9500

loop_
_geom_torsion_atom_site_label_1
_geom_torsion_atom_site_label_2
_geom_torsion_atom_site_label_3
_geom_torsion_atom_site_label_4
_geom_torsion
O2 S1 N8 C7 36.13(16)
O4 S1 N8 C7 164.73(14)
C21 S1 N8 C7 -80.83(15)
O2 S1 N8 C17 -156.60(13)
O4 S1 N8 C17 -28.00(15)
C21 S1 N8 C17 86.45(14)
C16 C6 C7 C11 -1.1(2)
C16 C6 C7 N8 178.09(15)
C17 N8 C7 C6 -149.78(16)
S1 N8 C7 C6 18.1(2)
C17 N8 C7 C11 29.4(2)
S1 N8 C7 C11 -162.78(13)
C6 C7 C11 C12 2.1(2)
N8 C7 C11 C12 -177.08(15)
C6 C7 C11 C10 -174.87(15)
N8 C7 C11 C10 5.9(2)
O3 C10 C11 C12 -8.0(2)
C20 C10 C11 C12 173.63(15)
O3 C10 C11 C7 169.04(16)
C20 C10 C11 C7 -9.4(2)
C7 C11 C12 C26 -1.6(3)
C10 C11 C12 C26 175.53(16)
C21 C13 C15 C19 0.5(3)
C7 C6 C16 C26 -0.6(3)
C7 N8 C17 C20 -60.50(19)
S1 N8 C17 C20 131.15(13)
C21 C5 C18 C19 0.5(3)
C5 C18 C19 C15 -0.6(3)
C5 C18 C19 C24 178.74(17)
C13 C15 C19 C18 0.1(3)
C13 C15 C19 C24 -179.25(18)
O3 C10 C20 C17 160.90(15)
C11 C10 C20 C17 -20.70(19)
O3 C10 C20 C14 39.3(2)
C11 C10 C20 C14 -142.33(15)
O3 C10 C20 C22 -76.29(19)
C11 C10 C20 C22 102.12(16)
N8 C17 C20 C10 53.36(18)
N8 C17 C20 C14 175.90(14)
N8 C17 C20 C22 -68.23(18)
C25 C14 C20 C10 -107.74(16)
C25 C14 C20 C17 130.85(16)
C25 C14 C20 C22 10.74(19)
C18 C5 C21 C13 0.2(3)
C18 C5 C21 S1 179.10(13)
C15 C13 C21 C5 -0.7(3)
C15 C13 C21 S1 -179.62(13)
O2 S1 C21 C5 -6.69(17)
O4 S1 C21 C5 -137.98(14)
N8 S1 C21 C5 109.06(15)
O2 S1 C21 C13 172.27(13)
O4 S1 C21 C13 40.97(16)
N8 S1 C21 C13 -71.99(15)
C10 C20 C22 C23 135.74(15)
C17 C20 C22 C23 -102.77(16)
C14 C20 C22 C23 16.11(18)
C20 C22 C23 C25 -36.98(19)
C22 C23 C25 C14 43.71(19)
C20 C14 C25 C23 -33.63(19)
C11 C12 C26 C16 -0.1(3)
C6 C16 C26 C12 1.2(3)
